data_7130309
loop_
_publ_author_name
'Hawila, Saly'
'Abdallah, Ahmad'
'Rukemampunzi, Jean-Luc'
'Fateeva, Alexandra'
'Ledoux, Gilles'
'Debord, R\'egis'
'Paihl\`es, St\'ephane'
'Guillou, Nathalie'
'Massuyeau, Florian'
'Gautier, Romain'
'Mesbah, Adel'
'Demessence, Aude'

_publ_section_title
;
 A chiral 3D silver(i)--benzenedithiolate coordination polymer exhibiting
 photoemission and non-linear optical response
;
_journal_name_full 'Chemical Communications'
_journal_paper_doi 10.1039/D2CC02114E
_journal_year 2022
_chemical_formula_moiety 'C6 H4 Ag2 S2'
_chemical_formula_sum 'C6 H4 Ag2 S2'
_chemical_formula_weight 355.96
_chemical_name_mineral '[Ag2(BDT)]n'
_chemical_name_systematic '[Ag2(1,3-benzenedithiolate)]n'
_space_group_IT_number 198
_space_group_name_Hall 'P 2ac 2ab 3'
_space_group_name_H-M_alt 'P 21 3'
_symmetry_cell_setting cubic
_symmetry_space_group_name_Hall 'P 2ac 2ab 3'
_symmetry_space_group_name_H-M 'P 21 3'
_audit_update_record
;
2022-04-04 deposited with the CCDC.	2022-06-28 downloaded from the CCDC.
;
_cell_angle_alpha 90
_cell_angle_beta 90
_cell_angle_gamma 90
_cell_formula_units_Z 12
_cell_length_a 12.88562(2)
_cell_length_b 12.88562(2)
_cell_length_c 12.88562(2)
_cell_measurement_temperature 293
_cell_volume 2139.518(6)
_computing_molecular_graphics DIAMOND
_computing_structure_refinement TOPAS
_computing_structure_solution 'TOPAS + FOX + EXPO'
_diffrn_ambient_temperature 293
_diffrn_measurement_device_type 'Mythen Detector'
_diffrn_radiation_monochromator 'Si(111) double monochromator'
_diffrn_radiation_type 'X-ray synchrotron'
_diffrn_radiation_wavelength 0.67122
_diffrn_source Synchrotron
_exptl_crystal_colour 'pale yellow'
_exptl_crystal_description polycristaline
_exptl_crystal_preparation Luminescent
_pd_meas_2theta_range_inc 0.004
_pd_meas_2theta_range_max 65.3052
_pd_meas_2theta_range_min 0.0012
_pd_proc_2theta_range_inc 0.002
_pd_proc_2theta_range_max 60.55
_pd_proc_2theta_range_min 3.55
_pd_proc_ls_background_function 'Chebychev polynomial and two additional peaks'
_pd_proc_ls_profile_function 'Thomson-Cox-Hastings pseudo-Voigt convoluted with Finger et al function'
_pd_proc_ls_prof_R_factor 0.0341
_pd_proc_ls_prof_wR_factor 0.0343
_pd_spec_mounting 'glass capillary'
_pd_spec_mount_mode transmission
_pd_spec_shape cylinder
_refine_ls_goodness_of_fit_all 3.81
_refine_ls_number_reflns 1448
_refine_ls_R_I_factor 0.0371
_cod_data_source_file d2cc02114e2.cif
_cod_data_source_block '[Ag2(BDT)]n'
_cod_original_cell_volume 2139.516(12)
_cod_original_sg_symbol_H-M P213
_cod_database_code 7130309
_refine_ls_number_structural_parameters 23
_refine_ls_number_profile_parameters 25

loop_
_symmetry_equiv_pos_as_xyz
'x, y, z '
'-x+1/2, -y, z+1/2 '
'-y, z+1/2, -x+1/2 '
'-y+1/2, -z, x+1/2 '
'-z, x+1/2, -y+1/2 '
'-z+1/2, -x, y+1/2 '
'z, x, y '
'z+1/2, -x+1/2, -y '
'y, z, x '
'y+1/2, -z+1/2, -x '
'-x, y+1/2, -z+1/2 '
'x+1/2, -y+1/2, -z '

loop_
_atom_site_label
_atom_site_type_symbol
_atom_site_symmetry_multiplicity
_atom_site_fract_x
_atom_site_fract_y
_atom_site_fract_z
_atom_site_occupancy
_atom_site_B_iso_or_equiv
Ag1 Ag 12 0.77251(5) 0.21251(5) 0.52936(5) 1 2.703(9)
Ag2 Ag 4 0.53900(5) 0.03900(5) 0.46100(5) 1 2.703(9)
Ag3 Ag 4 0.44984(4) 0.44984(4) 0.44984(4) 1 2.703(9)
Ag4 Ag 4 0.17363(5) 0.32637(5) 0.67363(5) 1 2.703(9)
S1 S 12 0.64258(13) 0.09642(13) 0.61610(13) 1 1.20(2)
S2 S 12 0.35183(13) 0.40620(14) 0.61736(13) 1 1.20(2)
C1 C 12 0.5636(14) 0.184(14) 0.6931(4) 1 0.73(4)
C2 C 12 0.499(6) 0.248(7) 0.6379(4) 1 0.73(4)
C3 C 12 0.434(14) 0.3151(12) 0.6892(4) 1 0.73(4)
C4 C 12 0.433(14) 0.3179(12) 0.7958(4) 1 0.73(4)
C5 C 12 0.498(7) 0.254(7) 0.8510(4) 1 0.73(4)
C6 C 12 0.5632(13) 0.187(14) 0.7996(4) 1 0.73(4)
H2 H 12 0.499(6) 0.246(7) 0.5642(4) 1 4
H4 H 12 0.39(2) 0.364(7) 0.8313(6) 1 4
H5 H 12 0.498(7) 0.256(7) 0.9247(4) 1 4
H6 H 12 0.608(7) 0.14(2) 0.8378(5) 1 4

loop_
_geom_angle_atom_site_label_1
_geom_angle_atom_site_label_2
_geom_angle_atom_site_label_3
_geom_angle
S1 C1 C6 124.5(5)

loop_
_geom_bond_atom_site_label_1
_geom_bond_atom_site_label_2
_geom_bond_distance
Ag1 S1 2.508(2)
